data_1570790
loop_
_publ_author_name
'Thiyagarajan, Subramanian'
'Diskin-Posner, Yael'
'Montag, Michael'
'Milstein, David'

_publ_section_title
;
 Manganese-catalyzed base-free addition of saturated nitriles to
 unsaturated nitriles by template catalysis.
;
_journal_issue 7
_journal_name_full 'Chemical science'
_journal_page_first 2571
_journal_page_last 2577
_journal_paper_doi 10.1039/d3sc04935c
_journal_volume 15
_journal_year 2024
_chemical_formula_moiety '4(C34 H49 Mn N2 O2 P2), H2 O'
_chemical_formula_sum 'C136 H198 Mn4 N8 O9 P8'
_chemical_formula_weight 2556.53
_space_group_crystal_system monoclinic
_space_group_IT_number 14
_space_group_name_Hall '-P 2ybc'
_space_group_name_H-M_alt 'P 1 21/c 1'
_atom_sites_solution_hydrogens mixed
_atom_sites_solution_primary dual
_audit_creation_date 2022-12-06
_audit_creation_method
;
Olex2 1.5-alpha
(compiled 2022.11.02 svn.ra8b101fa for OlexSys, GUI svn.r6635)
;
_audit_update_record
;
2022-12-06 deposited with the CCDC.	2024-01-08 downloaded from the CCDC.
;
_cell_angle_alpha 90
_cell_angle_beta 90.648(2)
_cell_angle_gamma 90
_cell_formula_units_Z 1
_cell_length_a 10.4236(3)
_cell_length_b 17.9728(5)
_cell_length_c 17.9093(5)
_cell_measurement_reflns_used 21251
_cell_measurement_temperature 99.99(10)
_cell_measurement_theta_max 31.0390
_cell_measurement_theta_min 1.9360
_cell_volume 3354.94(16)
_computing_cell_refinement 'CrysAlisPro 1.171.42.54a (Rigaku OD, 2022)'
_computing_data_collection 'CrysAlisPro 1.171.42.54a (Rigaku OD, 2022)'
_computing_data_reduction 'CrysAlisPro 1.171.42.54a (Rigaku OD, 2022)'
_computing_molecular_graphics 'Olex2 1.5-alpha (Dolomanov et al., 2009)'
_computing_publication_material 'Olex2 1.5-alpha (Dolomanov et al., 2009)'
_computing_structure_refinement 'SHELXL 2018/3 (Sheldrick, 2015)'
_computing_structure_solution 'SHELXT  (Sheldrick, 2015)'
_diffrn_ambient_environment N~2~
_diffrn_ambient_temperature 99.99(10)
_diffrn_detector 'Hybrid Pixel Array Detector'
_diffrn_detector_area_resol_mean 5.8140
_diffrn_detector_type 'Pilatus 300K'
_diffrn_measured_fraction_theta_full 1.000
_diffrn_measured_fraction_theta_max 0.869
_diffrn_measurement_details
;
List of Runs (angles in degrees, time in seconds):

  # Type    Start    End  Width  t~exp~   \w     \q     \k     \f   Frames
#--------------------------------------------------------------------------
  1  \w    -26.00  21.00   0.25    4.00    --  -16.86 -68.00  88.00  188
  2  \w    -91.00 -32.00   0.25    4.00    --  -16.86 -68.00  88.00  236
  3  \w     -2.00  51.00   0.25    4.00    --   15.45 -99.00  30.00  212
  4  \w     -1.00  63.00   0.25    4.00    --   15.45 -99.00 -60.00  256
  5  \w     -2.00  67.00   0.25    4.00    --   15.45 -99.00-180.00  276
  6  \w    -65.00  -9.00   0.25    4.00    --   15.45 -77.00  60.00  224
  7  \w     -3.00  57.00   0.25    4.00    --   15.45 -77.00  60.00  240
  8  \w      8.00  33.00   0.25    4.00    --   15.45 -99.00-150.00  100
  9  \w     34.00  60.00   0.25    4.00    --   15.45 -99.00-150.00  104
 10  \w    -21.00  42.00   0.25    4.00    --  -16.86  68.00-138.00  252
;
_diffrn_measurement_device 'four-circle diffractometer'
_diffrn_measurement_device_type 'XtaLAB Synergy, Dualflex, Pilatus 300K'
_diffrn_measurement_method '\w scans'
_diffrn_orient_matrix_type 'CrysAlisPro convention (1999,Acta A55,543-557)'
_diffrn_orient_matrix_UB_11 -0.0081093000
_diffrn_orient_matrix_UB_12 -0.0277966000
_diffrn_orient_matrix_UB_13 0.0276367000
_diffrn_orient_matrix_UB_21 -0.0633007000
_diffrn_orient_matrix_UB_22 0.0128570000
_diffrn_orient_matrix_UB_23 0.0062955000
_diffrn_orient_matrix_UB_31 -0.0236633000
_diffrn_orient_matrix_UB_32 -0.0248821000
_diffrn_orient_matrix_UB_33 -0.0276640000
_diffrn_radiation_monochromator mirror
_diffrn_radiation_probe x-ray
_diffrn_radiation_type 'Mo K\a'
_diffrn_radiation_wavelength 0.71073
_diffrn_reflns_av_R_equivalents 0.0499
_diffrn_reflns_av_unetI/netI 0.0464
_diffrn_reflns_Laue_measured_fraction_full 1.000
_diffrn_reflns_Laue_measured_fraction_max 0.869
_diffrn_reflns_limit_h_max 13
_diffrn_reflns_limit_h_min -14
_diffrn_reflns_limit_k_max 18
_diffrn_reflns_limit_k_min -25
_diffrn_reflns_limit_l_max 23
_diffrn_reflns_limit_l_min -24
_diffrn_reflns_number 43438
_diffrn_reflns_point_group_measured_fraction_full 1.000
_diffrn_reflns_point_group_measured_fraction_max 0.869
_diffrn_reflns_theta_full 25.242
_diffrn_reflns_theta_max 31.384
_diffrn_reflns_theta_min 1.954
_diffrn_source 'micro-focus sealed X-ray tube'
_diffrn_source_type 'PhotonJet (Mo) X-ray Source'
_exptl_absorpt_coefficient_mu 0.522
_exptl_absorpt_correction_T_max 0.312
_exptl_absorpt_correction_T_min 0.094
_exptl_absorpt_correction_type gaussian
_exptl_absorpt_process_details
;
CrysAlisPro 1.171.42.54a (Rigaku Oxford Diffraction, 2022)
Numerical absorption correction based on gaussian integration over
a multifaceted crystal model
Empirical absorption correction using spherical harmonics,
implemented in SCALE3 ABSPACK scaling algorithm.
;
_exptl_crystal_colour orange
_exptl_crystal_colour_primary orange
_exptl_crystal_density_diffrn 1.265
_exptl_crystal_description irregular
_exptl_crystal_F_000 1362
_exptl_crystal_size_max 0.161
_exptl_crystal_size_mid 0.122
_exptl_crystal_size_min 0.078
_refine_diff_density_max 0.426
_refine_diff_density_min -0.299
_refine_diff_density_rms 0.063
_refine_ls_extinction_method none
_refine_ls_goodness_of_fit_ref 1.072
_refine_ls_hydrogen_treatment constr
_refine_ls_matrix_type full
_refine_ls_number_parameters 391
_refine_ls_number_reflns 9616
_refine_ls_number_restraints 0
_refine_ls_restrained_S_all 1.072
_refine_ls_R_factor_all 0.0585
_refine_ls_R_factor_gt 0.0434
_refine_ls_shift/su_max 0.002
_refine_ls_shift/su_mean 0.000
_refine_ls_structure_factor_coef Fsqd
_refine_ls_weighting_details 'w=1/[\s^2^(Fo^2^)+(0.0474P)^2^+0.6240P] where P=(Fo^2^+2Fc^2^)/3'
_refine_ls_weighting_scheme calc
_refine_ls_wR_factor_gt 0.0999
_refine_ls_wR_factor_ref 0.1057
_reflns_Friedel_coverage 0.000
_reflns_number_gt 7542
_reflns_number_total 9616
_reflns_threshold_expression 'I > 2\s(I)'
_cod_data_source_file d3sc04935c2.cif
_cod_data_source_block m2320_auto
_cod_depositor_comments 'Adding full bibliography for 1570790--1570791.cif.'
_cod_original_cell_volume 3354.92(17)
_cod_database_code 1570790
_shelx_shelxl_version_number 2018/3
_chemical_oxdiff_formula 'C30 H30 N2 O2 P2 Mn1'
_chemical_oxdiff_usercomment Rajan
_shelx_space_group_comment
;
The symmetry employed for this shelxl refinement is uniquely defined
by the following loop, which should always be used as a source of
symmetry information in preference to the above space-group names.
They are only intended as comments.
;
_reflns_odcompleteness_completeness 99.97
_reflns_odcompleteness_iscentric 1
_reflns_odcompleteness_theta 27.04
_olex2_refinement_description
;
1. Fixed Uiso
 At 1.2 times of:
  All C(H) groups, All C(H,H) groups
 At 1.5 times of:
  All C(H,H,H) groups, All O(H,H) groups
2. Others
 Fixed Sof: O3(0.25) H3A(0.25) H3B(0.25)
3.a Riding coordinates:
 O3(H3A,H3B)
3.b Ternary CH refined with riding coordinates:
 C1(H1)
3.c Secondary CH2 refined with riding coordinates:
 C7(H7A,H7B)
3.d Aromatic/amide H refined with riding coordinates:
 C3(H3), C4(H4), C5(H5), C25(H25), C26(H26), C28(H28), C29(H29), C30(H30),
 C31(H31), C32(H32)
3.e Idealised Me refined as rotating group:
 C9(H9A,H9B,H9C), C10(H10A,H10B,H10C), C11(H11A,H11B,H11C), C13(H13A,H13B,
 H13C), C14(H14A,H14B,H14C), C15(H15A,H15B,H15C), C17(H17A,H17B,H17C), C18(H18A,
 H18B,H18C), C19(H19A,H19B,H19C), C21(H21A,H21B,H21C), C22(H22A,H22B,H22C),
 C23(H23A,H23B,H23C)
;
_olex2_submission_special_instructions 'No special instructions were received'
_oxdiff_exptl_absorpt_empirical_details
;
Empirical correction (ABSPACK) includes:
- Absorption correction using spherical harmonics
- Frame scaling
;
_oxdiff_exptl_absorpt_empirical_full_max 1.553
_oxdiff_exptl_absorpt_empirical_full_min 0.529

loop_
_space_group_symop_operation_xyz
'x, y, z'
'-x, y+1/2, -z+1/2'
'-x, -y, -z'
'x, -y-1/2, z-1/2'

loop_
_atom_site_label
_atom_site_type_symbol
_atom_site_fract_x
_atom_site_fract_y
_atom_site_fract_z
_atom_site_U_iso_or_equiv
_atom_site_adp_type
_atom_site_occupancy
_atom_site_site_symmetry_order
_atom_site_calc_flag
_atom_site_refinement_flags_posn
_atom_site_refinement_flags_adp
_atom_site_refinement_flags_occupancy
_atom_site_disorder_assembly
_atom_site_disorder_group
Mn1 Mn 0.64984(2) 0.43300(2) 0.79269(2) 0.01907(7) Uani 1 1 d . . . . .
P1 P 0.50061(4) 0.36729(2) 0.86068(2) 0.02098(9) Uani 1 1 d . . . . .
P2 P 0.79860(4) 0.46517(2) 0.70346(2) 0.02250(10) Uani 1 1 d . . . . .
O1 O 0.61089(12) 0.58796(6) 0.84001(7) 0.0303(3) Uani 1 1 d . . . . .
O2 O 0.84525(12) 0.41735(7) 0.91192(7) 0.0328(3) Uani 1 1 d . . . . .
O3 O 0.3477(5) 0.5411(3) 0.6429(3) 0.0439(14) Uani 0.25 1 d . . P . .
H3A H 0.341417 0.543907 0.595355 0.066 Uiso 0.25 1 d R U P . .
H3B H 0.389087 0.505477 0.661215 0.066 Uiso 0.25 1 d R U P . .
N1 N 0.68803(13) 0.33046(7) 0.74806(7) 0.0213(3) Uani 1 1 d . . . . .
N2 N 0.49704(13) 0.43051(7) 0.71974(8) 0.0229(3) Uani 1 1 d . . . . .
C1 C 0.46898(16) 0.30768(9) 0.77719(9) 0.0242(3) Uani 1 1 d . . . . .
H1 H 0.401652 0.268775 0.784369 0.029 Uiso 1 1 calc R U . . .
C2 C 0.59413(16) 0.27881(9) 0.74885(9) 0.0233(3) Uani 1 1 d . . . . .
C3 C 0.61249(18) 0.20769(9) 0.72017(10) 0.0283(4) Uani 1 1 d . . . . .
H3 H 0.545053 0.172144 0.720667 0.034 Uiso 1 1 calc R U . . .
C4 C 0.73059(18) 0.18974(9) 0.69095(10) 0.0311(4) Uani 1 1 d . . . . .
H4 H 0.746568 0.140790 0.673339 0.037 Uiso 1 1 calc R U . . .
C5 C 0.82581(18) 0.24357(9) 0.68746(10) 0.0290(4) Uani 1 1 d . . . . .
H5 H 0.906600 0.232234 0.666232 0.035 Uiso 1 1 calc R U . . .
C6 C 0.80155(16) 0.31413(9) 0.71534(9) 0.0238(3) Uani 1 1 d . . . . .
C7 C 0.89279(16) 0.37767(9) 0.70667(10) 0.0262(3) Uani 1 1 d . . . . .
H7A H 0.941969 0.371839 0.660065 0.031 Uiso 1 1 calc R U . . .
H7B H 0.954156 0.378868 0.749250 0.031 Uiso 1 1 calc R U . . .
C8 C 0.54698(16) 0.29950(9) 0.93772(9) 0.0258(3) Uani 1 1 d . . . . .
C9 C 0.65781(17) 0.25035(10) 0.90991(10) 0.0293(4) Uani 1 1 d . . . . .
H9A H 0.625019 0.215277 0.872397 0.044 Uiso 1 1 calc R U . . .
H9B H 0.695001 0.222688 0.952045 0.044 Uiso 1 1 calc R U . . .
H9C H 0.723862 0.281852 0.887602 0.044 Uiso 1 1 calc R U . . .
C10 C 0.59629(19) 0.34133(11) 1.00722(10) 0.0333(4) Uani 1 1 d . . . . .
H10A H 0.659958 0.378435 0.992308 0.050 Uiso 1 1 calc R U . . .
H10B H 0.635969 0.305929 1.042105 0.050 Uiso 1 1 calc R U . . .
H10C H 0.524377 0.366299 1.031546 0.050 Uiso 1 1 calc R U . . .
C11 C 0.43801(18) 0.24630(10) 0.95908(11) 0.0341(4) Uani 1 1 d . . . . .
H11A H 0.366468 0.274953 0.979435 0.051 Uiso 1 1 calc R U . . .
H11B H 0.469324 0.210959 0.996762 0.051 Uiso 1 1 calc R U . . .
H11C H 0.408726 0.219043 0.914661 0.051 Uiso 1 1 calc R U . . .
C12 C 0.33840(16) 0.41033(9) 0.88450(10) 0.0268(3) Uani 1 1 d . . . . .
C13 C 0.22631(17) 0.35879(11) 0.86326(11) 0.0332(4) Uani 1 1 d . . . . .
H13A H 0.224122 0.351685 0.809005 0.050 Uiso 1 1 calc R U . . .
H13B H 0.145483 0.381236 0.879274 0.050 Uiso 1 1 calc R U . . .
H13C H 0.237800 0.310541 0.887940 0.050 Uiso 1 1 calc R U . . .
C14 C 0.33282(18) 0.42964(10) 0.96785(11) 0.0328(4) Uani 1 1 d . . . . .
H14A H 0.335021 0.383736 0.997362 0.049 Uiso 1 1 calc R U . . .
H14B H 0.253285 0.456728 0.977949 0.049 Uiso 1 1 calc R U . . .
H14C H 0.406603 0.460805 0.981479 0.049 Uiso 1 1 calc R U . . .
C15 C 0.31949(17) 0.48517(10) 0.84398(11) 0.0348(4) Uani 1 1 d . . . . .
H15A H 0.388363 0.519465 0.858680 0.052 Uiso 1 1 calc R U . . .
H15B H 0.236457 0.506506 0.857585 0.052 Uiso 1 1 calc R U . . .
H15C H 0.321626 0.477151 0.789881 0.052 Uiso 1 1 calc R U . . .
C16 C 0.74262(18) 0.47352(9) 0.60287(10) 0.0290(4) Uani 1 1 d . . . . .
C17 C 0.8489(2) 0.48986(11) 0.54652(10) 0.0391(5) Uani 1 1 d . . . . .
H17A H 0.884515 0.539457 0.556109 0.059 Uiso 1 1 calc R U . . .
H17B H 0.813103 0.487989 0.495725 0.059 Uiso 1 1 calc R U . . .
H17C H 0.916998 0.452550 0.551761 0.059 Uiso 1 1 calc R U . . .
C18 C 0.6392(2) 0.53469(11) 0.59768(12) 0.0401(5) Uani 1 1 d . . . . .
H18A H 0.572060 0.524709 0.634219 0.060 Uiso 1 1 calc R U . . .
H18B H 0.601420 0.535029 0.547317 0.060 Uiso 1 1 calc R U . . .
H18C H 0.678338 0.583196 0.608192 0.060 Uiso 1 1 calc R U . . .
C19 C 0.68087(18) 0.39961(10) 0.57889(10) 0.0305(4) Uani 1 1 d . . . . .
H19A H 0.746211 0.360398 0.578830 0.046 Uiso 1 1 calc R U . . .
H19B H 0.643957 0.404818 0.528597 0.046 Uiso 1 1 calc R U . . .
H19C H 0.613035 0.386419 0.613950 0.046 Uiso 1 1 calc R U . . .
C20 C 0.92510(17) 0.53886(10) 0.72233(10) 0.0289(4) Uani 1 1 d . . . . .
C21 C 0.95749(17) 0.53866(10) 0.80617(10) 0.0303(4) Uani 1 1 d . . . . .
H21A H 0.879166 0.547355 0.834645 0.045 Uiso 1 1 calc R U . . .
H21B H 1.019752 0.578119 0.817203 0.045 Uiso 1 1 calc R U . . .
H21C H 0.994212 0.490373 0.820176 0.045 Uiso 1 1 calc R U . . .
C22 C 0.87231(19) 0.61646(10) 0.70279(11) 0.0357(4) Uani 1 1 d . . . . .
H22A H 0.858899 0.620168 0.648673 0.054 Uiso 1 1 calc R U . . .
H22B H 0.933874 0.654499 0.719122 0.054 Uiso 1 1 calc R U . . .
H22C H 0.790541 0.624156 0.728136 0.054 Uiso 1 1 calc R U . . .
C23 C 1.05268(19) 0.52542(11) 0.68157(12) 0.0393(5) Uani 1 1 d . . . . .
H23A H 1.087074 0.476576 0.695620 0.059 Uiso 1 1 calc R U . . .
H23B H 1.114425 0.564194 0.695707 0.059 Uiso 1 1 calc R U . . .
H23C H 1.037550 0.526948 0.627480 0.059 Uiso 1 1 calc R U . . .
C24 C 0.43192(16) 0.37013(9) 0.71953(9) 0.0258(3) Uani 1 1 d . . . . .
C25 C 0.32988(16) 0.35489(10) 0.66424(9) 0.0256(3) Uani 1 1 d . . . . .
H25 H 0.300369 0.395761 0.635114 0.031 Uiso 1 1 calc R U . . .
C26 C 0.27490(16) 0.28915(10) 0.65114(9) 0.0258(3) Uani 1 1 d . . . . .
H26 H 0.303276 0.249094 0.681736 0.031 Uiso 1 1 calc R U . . .
C27 C 0.17595(15) 0.27124(9) 0.59522(9) 0.0236(3) Uani 1 1 d . . . . .
C28 C 0.11618(16) 0.32451(10) 0.55027(9) 0.0276(4) Uani 1 1 d . . . . .
H28 H 0.139366 0.375409 0.555221 0.033 Uiso 1 1 calc R U . . .
C29 C 0.02303(18) 0.30379(10) 0.49832(10) 0.0322(4) Uani 1 1 d . . . . .
H29 H -0.016668 0.340630 0.467840 0.039 Uiso 1 1 calc R U . . .
C30 C -0.01259(17) 0.23001(10) 0.49049(10) 0.0320(4) Uani 1 1 d . . . . .
H30 H -0.076719 0.216310 0.454968 0.038 Uiso 1 1 calc R U . . .
C31 C 0.04514(17) 0.17668(10) 0.53429(10) 0.0304(4) Uani 1 1 d . . . . .
H31 H 0.021253 0.125919 0.529031 0.036 Uiso 1 1 calc R U . . .
C32 C 0.13871(16) 0.19713(9) 0.58638(10) 0.0266(3) Uani 1 1 d . . . . .
H32 H 0.178037 0.159900 0.616539 0.032 Uiso 1 1 calc R U . . .
C33 C 0.62124(15) 0.52586(9) 0.82180(9) 0.0225(3) Uani 1 1 d . . . . .
C34 C 0.77128(16) 0.42420(9) 0.86340(9) 0.0236(3) Uani 1 1 d . . . . .

loop_
_atom_site_aniso_label
_atom_site_aniso_U_11
_atom_site_aniso_U_22
_atom_site_aniso_U_33
_atom_site_aniso_U_23
_atom_site_aniso_U_13
_atom_site_aniso_U_12
Mn1 0.02127(13) 0.01636(12) 0.01954(12) -0.00077(9) -0.00183(9) 0.00013(9)
P1 0.0231(2) 0.0199(2) 0.0199(2) 0.00060(15) -0.00172(15) -0.00110(15)
P2 0.0263(2) 0.0190(2) 0.0222(2) 0.00004(16) 0.00049(16) -0.00043(16)
O1 0.0303(6) 0.0216(6) 0.0390(7) -0.0068(5) -0.0034(5) 0.0022(5)
O2 0.0329(7) 0.0335(7) 0.0318(7) 0.0050(5) -0.0106(5) -0.0031(5)
O3 0.032(3) 0.042(3) 0.058(4) 0.029(3) -0.001(3) 0.005(2)
N1 0.0282(7) 0.0171(6) 0.0184(6) 0.0004(5) -0.0031(5) 0.0015(5)
N2 0.0249(7) 0.0212(7) 0.0225(7) -0.0012(5) -0.0020(5) 0.0006(5)
C1 0.0267(8) 0.0224(8) 0.0234(8) -0.0003(6) -0.0044(6) -0.0039(6)
C2 0.0305(8) 0.0212(8) 0.0179(7) 0.0015(6) -0.0057(6) -0.0003(6)
C3 0.0387(10) 0.0200(8) 0.0260(9) -0.0005(7) -0.0083(7) -0.0028(7)
C4 0.0438(11) 0.0205(8) 0.0288(9) -0.0044(7) -0.0069(8) 0.0063(7)
C5 0.0354(9) 0.0248(8) 0.0267(9) -0.0015(7) -0.0006(7) 0.0067(7)
C6 0.0292(8) 0.0225(8) 0.0197(8) 0.0003(6) -0.0028(6) 0.0040(6)
C7 0.0283(8) 0.0242(8) 0.0260(8) -0.0005(7) 0.0026(6) 0.0032(7)
C8 0.0317(9) 0.0246(8) 0.0210(8) 0.0037(6) -0.0029(6) -0.0019(7)
C9 0.0352(9) 0.0256(9) 0.0271(9) 0.0040(7) -0.0057(7) 0.0022(7)
C10 0.0406(10) 0.0377(10) 0.0215(8) 0.0016(7) -0.0050(7) -0.0005(8)
C11 0.0392(10) 0.0301(9) 0.0329(10) 0.0092(8) 0.0017(8) -0.0025(8)
C12 0.0240(8) 0.0256(8) 0.0310(9) 0.0019(7) 0.0027(7) -0.0001(6)
C13 0.0263(9) 0.0376(10) 0.0357(10) -0.0025(8) 0.0013(7) -0.0043(7)
C14 0.0320(10) 0.0315(9) 0.0351(10) -0.0051(8) 0.0041(8) -0.0011(7)
C15 0.0278(9) 0.0325(10) 0.0443(11) 0.0040(8) 0.0051(8) 0.0063(7)
C16 0.0413(10) 0.0230(8) 0.0226(8) 0.0031(7) -0.0016(7) 0.0002(7)
C17 0.0567(13) 0.0354(10) 0.0251(9) 0.0043(8) 0.0042(8) -0.0085(9)
C18 0.0565(13) 0.0282(10) 0.0354(10) 0.0045(8) -0.0123(9) 0.0061(9)
C19 0.0434(10) 0.0273(9) 0.0207(8) -0.0007(7) -0.0014(7) -0.0004(8)
C20 0.0299(9) 0.0255(8) 0.0314(9) -0.0003(7) 0.0027(7) -0.0057(7)
C21 0.0266(9) 0.0281(9) 0.0362(10) -0.0037(7) -0.0013(7) -0.0047(7)
C22 0.0442(11) 0.0264(9) 0.0366(10) 0.0015(8) 0.0011(8) -0.0101(8)
C23 0.0348(10) 0.0405(11) 0.0426(11) -0.0032(9) 0.0077(8) -0.0084(8)
C24 0.0282(8) 0.0253(8) 0.0239(8) 0.0003(7) -0.0028(6) 0.0007(7)
C25 0.0249(8) 0.0271(8) 0.0246(8) 0.0010(7) -0.0018(6) 0.0009(6)
C26 0.0258(8) 0.0273(8) 0.0242(8) 0.0007(7) -0.0035(6) 0.0022(6)
C27 0.0222(8) 0.0273(8) 0.0214(8) -0.0024(6) 0.0023(6) -0.0003(6)
C28 0.0320(9) 0.0259(8) 0.0249(8) 0.0001(7) -0.0023(7) -0.0013(7)
C29 0.0343(10) 0.0347(10) 0.0276(9) 0.0008(8) -0.0072(7) 0.0023(7)
C30 0.0282(9) 0.0378(10) 0.0300(9) -0.0066(8) -0.0065(7) -0.0008(7)
C31 0.0306(9) 0.0275(9) 0.0331(9) -0.0062(7) -0.0009(7) -0.0023(7)
C32 0.0266(8) 0.0256(8) 0.0276(9) -0.0006(7) -0.0020(7) 0.0002(7)
C33 0.0197(7) 0.0243(8) 0.0235(8) -0.0001(6) -0.0027(6) 0.0005(6)
C34 0.0259(8) 0.0193(8) 0.0256(8) 0.0017(6) 0.0002(6) -0.0014(6)

loop_
_atom_type_symbol
_atom_type_description
_atom_type_scat_dispersion_real
_atom_type_scat_dispersion_imag
_atom_type_scat_source
C C 0.0033 0.0016 'International Tables Vol C Tables 4.2.6.8 and 6.1.1.4'
H H 0.0000 0.0000 'International Tables Vol C Tables 4.2.6.8 and 6.1.1.4'
Mn Mn 0.3368 0.7283 'International Tables Vol C Tables 4.2.6.8 and 6.1.1.4'
N N 0.0061 0.0033 'International Tables Vol C Tables 4.2.6.8 and 6.1.1.4'
O O 0.0106 0.0060 'International Tables Vol C Tables 4.2.6.8 and 6.1.1.4'
P P 0.1023 0.0942 'International Tables Vol C Tables 4.2.6.8 and 6.1.1.4'

loop_
_exptl_crystal_face_index_h
_exptl_crystal_face_index_k
_exptl_crystal_face_index_l
_exptl_crystal_face_perp_dist
1 0 0 0.0622
-2 -1 -1 0.0084
0 1 -2 0.0553
0 -1 2 0.0639
-1 -2 1 0.0330
1 2 -1 0.0822
0 1 2 0.1111
0 -2 1 0.0386
0 0 -1 0.0547
-1 -2 -2 0.0278
1 2 2 0.1019
1 -1 -2 0.0660
-2 1 0 0.0250
2 -1 0 0.0527
2 -2 -1 0.0536
-2 2 1 0.0500
0 -1 0 0.0271
0 1 0 0.0840
1 -1 2 0.0659

loop_
_geom_angle_atom_site_label_1
_geom_angle_atom_site_label_2
_geom_angle_atom_site_label_3
_geom_angle
_geom_angle_site_symmetry_1
_geom_angle_site_symmetry_3
_geom_angle_publ_flag
P1 Mn1 P2 162.265(18) . . ?
N1 Mn1 P1 83.16(4) . . ?
N1 Mn1 P2 79.66(4) . . ?
N2 Mn1 P1 78.57(4) . . ?
N2 Mn1 P2 95.00(4) . . ?
N2 Mn1 N1 83.38(5) . . ?
C33 Mn1 P1 102.09(5) . . ?
C33 Mn1 P2 94.82(5) . . ?
C33 Mn1 N1 173.79(6) . . ?
C33 Mn1 N2 94.35(6) . . ?
C33 Mn1 C34 89.71(7) . . ?
C34 Mn1 P1 93.27(5) . . ?
C34 Mn1 P2 92.10(5) . . ?
C34 Mn1 N1 93.31(6) . . ?
C34 Mn1 N2 171.49(6) . . ?
C1 P1 Mn1 89.14(5) . . ?
C1 P1 C8 104.77(7) . . ?
C1 P1 C12 105.21(8) . . ?
C8 P1 Mn1 122.92(6) . . ?
C8 P1 C12 108.42(8) . . ?
C12 P1 Mn1 120.87(5) . . ?
C7 P2 Mn1 97.21(6) . . ?
C7 P2 C16 104.72(8) . . ?
C7 P2 C20 102.70(8) . . ?
C16 P2 Mn1 118.39(6) . . ?
C16 P2 C20 108.69(8) . . ?
C20 P2 Mn1 121.45(6) . . ?
H3A O3 H3B 118.0 . . ?
C2 N1 Mn1 118.06(11) . . ?
C2 N1 C6 119.43(14) . . ?
C6 N1 Mn1 122.45(11) . . ?
C24 N2 Mn1 115.39(11) . . ?
P1 C1 H1 114.6 . . ?
C2 C1 P1 108.89(11) . . ?
C2 C1 H1 114.6 . . ?
C2 C1 C24 103.50(13) . . ?
C24 C1 P1 99.01(10) . . ?
C24 C1 H1 114.6 . . ?
N1 C2 C1 113.57(14) . . ?
N1 C2 C3 121.69(16) . . ?
C3 C2 C1 124.56(15) . . ?
C2 C3 H3 120.6 . . ?
C4 C3 C2 118.77(16) . . ?
C4 C3 H3 120.6 . . ?
C3 C4 H4 120.2 . . ?
C3 C4 C5 119.68(16) . . ?
C5 C4 H4 120.2 . . ?
C4 C5 H5 120.4 . . ?
C6 C5 C4 119.19(16) . . ?
C6 C5 H5 120.4 . . ?
N1 C6 C5 121.07(16) . . ?
N1 C6 C7 115.97(14) . . ?
C5 C6 C7 122.82(15) . . ?
P2 C7 H7A 110.0 . . ?
P2 C7 H7B 110.0 . . ?
C6 C7 P2 108.28(11) . . ?
C6 C7 H7A 110.0 . . ?
C6 C7 H7B 110.0 . . ?
H7A C7 H7B 108.4 . . ?
C9 C8 P1 108.56(11) . . ?
C10 C8 P1 110.75(12) . . ?
C10 C8 C9 107.27(14) . . ?
C11 C8 P1 113.41(12) . . ?
C11 C8 C9 106.42(14) . . ?
C11 C8 C10 110.13(15) . . ?
C8 C9 H9A 109.5 . . ?
C8 C9 H9B 109.5 . . ?
C8 C9 H9C 109.5 . . ?
H9A C9 H9B 109.5 . . ?
H9A C9 H9C 109.5 . . ?
H9B C9 H9C 109.5 . . ?
C8 C10 H10A 109.5 . . ?
C8 C10 H10B 109.5 . . ?
C8 C10 H10C 109.5 . . ?
H10A C10 H10B 109.5 . . ?
H10A C10 H10C 109.5 . . ?
H10B C10 H10C 109.5 . . ?
C8 C11 H11A 109.5 . . ?
C8 C11 H11B 109.5 . . ?
C8 C11 H11C 109.5 . . ?
H11A C11 H11B 109.5 . . ?
H11A C11 H11C 109.5 . . ?
H11B C11 H11C 109.5 . . ?
C13 C12 P1 111.90(12) . . ?
C13 C12 C15 108.50(15) . . ?
C14 C12 P1 110.60(12) . . ?
C14 C12 C13 109.90(14) . . ?
C14 C12 C15 104.77(15) . . ?
C15 C12 P1 110.92(11) . . ?
C12 C13 H13A 109.5 . . ?
C12 C13 H13B 109.5 . . ?
C12 C13 H13C 109.5 . . ?
H13A C13 H13B 109.5 . . ?
H13A C13 H13C 109.5 . . ?
H13B C13 H13C 109.5 . . ?
C12 C14 H14A 109.5 . . ?
C12 C14 H14B 109.5 . . ?
C12 C14 H14C 109.5 . . ?
H14A C14 H14B 109.5 . . ?
H14A C14 H14C 109.5 . . ?
H14B C14 H14C 109.5 . . ?
C12 C15 H15A 109.5 . . ?
C12 C15 H15B 109.5 . . ?
C12 C15 H15C 109.5 . . ?
H15A C15 H15B 109.5 . . ?
H15A C15 H15C 109.5 . . ?
H15B C15 H15C 109.5 . . ?
C17 C16 P2 115.06(13) . . ?
C17 C16 C18 109.47(15) . . ?
C18 C16 P2 108.76(12) . . ?
C19 C16 P2 108.74(11) . . ?
C19 C16 C17 106.56(14) . . ?
C19 C16 C18 108.02(16) . . ?
C16 C17 H17A 109.5 . . ?
C16 C17 H17B 109.5 . . ?
C16 C17 H17C 109.5 . . ?
H17A C17 H17B 109.5 . . ?
H17A C17 H17C 109.5 . . ?
H17B C17 H17C 109.5 . . ?
C16 C18 H18A 109.5 . . ?
C16 C18 H18B 109.5 . . ?
C16 C18 H18C 109.5 . . ?
H18A C18 H18B 109.5 . . ?
H18A C18 H18C 109.5 . . ?
H18B C18 H18C 109.5 . . ?
C16 C19 H19A 109.5 . . ?
C16 C19 H19B 109.5 . . ?
C16 C19 H19C 109.5 . . ?
H19A C19 H19B 109.5 . . ?
H19A C19 H19C 109.5 . . ?
H19B C19 H19C 109.5 . . ?
C21 C20 P2 108.51(11) . . ?
C21 C20 C22 107.38(14) . . ?
C21 C20 C23 106.33(15) . . ?
C22 C20 P2 110.27(12) . . ?
C22 C20 C23 110.01(15) . . ?
C23 C20 P2 114.05(13) . . ?
C20 C21 H21A 109.5 . . ?
C20 C21 H21B 109.5 . . ?
C20 C21 H21C 109.5 . . ?
H21A C21 H21B 109.5 . . ?
H21A C21 H21C 109.5 . . ?
H21B C21 H21C 109.5 . . ?
C20 C22 H22A 109.5 . . ?
C20 C22 H22B 109.5 . . ?
C20 C22 H22C 109.5 . . ?
H22A C22 H22B 109.5 . . ?
H22A C22 H22C 109.5 . . ?
H22B C22 H22C 109.5 . . ?
C20 C23 H23A 109.5 . . ?
C20 C23 H23B 109.5 . . ?
C20 C23 H23C 109.5 . . ?
H23A C23 H23B 109.5 . . ?
H23A C23 H23C 109.5 . . ?
H23B C23 H23C 109.5 . . ?
N2 C24 C1 118.52(14) . . ?
N2 C24 C25 122.64(15) . . ?
C25 C24 C1 118.71(14) . . ?
C24 C25 H25 116.9 . . ?
C26 C25 C24 126.14(16) . . ?
C26 C25 H25 116.9 . . ?
C25 C26 H26 116.1 . . ?
C25 C26 C27 127.81(16) . . ?
C27 C26 H26 116.1 . . ?
C28 C27 C26 123.40(15) . . ?
C28 C27 C32 117.91(15) . . ?
C32 C27 C26 118.68(15) . . ?
C27 C28 H28 119.7 . . ?
C29 C28 C27 120.51(16) . . ?
C29 C28 H28 119.7 . . ?
C28 C29 H29 119.7 . . ?
C30 C29 C28 120.66(17) . . ?
C30 C29 H29 119.7 . . ?
C29 C30 H30 120.1 . . ?
C31 C30 C29 119.72(17) . . ?
C31 C30 H30 120.1 . . ?
C30 C31 H31 120.1 . . ?
C30 C31 C32 119.86(16) . . ?
C32 C31 H31 120.1 . . ?
C27 C32 H32 119.3 . . ?
C31 C32 C27 121.34(16) . . ?
C31 C32 H32 119.3 . . ?
O1 C33 Mn1 175.49(14) . . ?
O2 C34 Mn1 176.42(15) . . ?

loop_
_geom_bond_atom_site_label_1
_geom_bond_atom_site_label_2
_geom_bond_distance
_geom_bond_site_symmetry_2
_geom_bond_publ_flag
Mn1 P1 2.3107(5) . ?
Mn1 P2 2.3127(5) . ?
Mn1 N1 2.0495(13) . ?
Mn1 N2 2.0490(14) . ?
Mn1 C33 1.7748(16) . ?
Mn1 C34 1.7874(17) . ?
P1 C1 1.8658(16) . ?
P1 C8 1.8991(17) . ?
P1 C12 1.9120(17) . ?
P2 C7 1.8545(17) . ?
P2 C16 1.8934(18) . ?
P2 C20 1.8965(18) . ?
O1 C33 1.168(2) . ?
O2 C34 1.162(2) . ?
O3 H3A 0.8549 . ?
O3 H3B 0.8365 . ?
N1 C2 1.349(2) . ?
N1 C6 1.358(2) . ?
N2 C24 1.280(2) . ?
C1 H1 1.0000 . ?
C1 C2 1.498(2) . ?
C1 C24 1.570(2) . ?
C2 C3 1.392(2) . ?
C3 H3 0.9500 . ?
C3 C4 1.381(3) . ?
C4 H4 0.9500 . ?
C4 C5 1.388(3) . ?
C5 H5 0.9500 . ?
C5 C6 1.387(2) . ?
C6 C7 1.495(2) . ?
C7 H7A 0.9900 . ?
C7 H7B 0.9900 . ?
C8 C9 1.541(2) . ?
C8 C10 1.538(2) . ?
C8 C11 1.536(2) . ?
C9 H9A 0.9800 . ?
C9 H9B 0.9800 . ?
C9 H9C 0.9800 . ?
C10 H10A 0.9800 . ?
C10 H10B 0.9800 . ?
C10 H10C 0.9800 . ?
C11 H11A 0.9800 . ?
C11 H11B 0.9800 . ?
C11 H11C 0.9800 . ?
C12 C13 1.536(2) . ?
C12 C14 1.534(3) . ?
C12 C15 1.540(2) . ?
C13 H13A 0.9800 . ?
C13 H13B 0.9800 . ?
C13 H13C 0.9800 . ?
C14 H14A 0.9800 . ?
C14 H14B 0.9800 . ?
C14 H14C 0.9800 . ?
C15 H15A 0.9800 . ?
C15 H15B 0.9800 . ?
C15 H15C 0.9800 . ?
C16 C17 1.535(3) . ?
C16 C18 1.542(3) . ?
C16 C19 1.535(2) . ?
C17 H17A 0.9800 . ?
C17 H17B 0.9800 . ?
C17 H17C 0.9800 . ?
C18 H18A 0.9800 . ?
C18 H18B 0.9800 . ?
C18 H18C 0.9800 . ?
C19 H19A 0.9800 . ?
C19 H19B 0.9800 . ?
C19 H19C 0.9800 . ?
C20 C21 1.535(3) . ?
C20 C22 1.538(3) . ?
C20 C23 1.543(3) . ?
C21 H21A 0.9800 . ?
C21 H21B 0.9800 . ?
C21 H21C 0.9800 . ?
C22 H22A 0.9800 . ?
C22 H22B 0.9800 . ?
C22 H22C 0.9800 . ?
C23 H23A 0.9800 . ?
C23 H23B 0.9800 . ?
C23 H23C 0.9800 . ?
C24 C25 1.471(2) . ?
C25 H25 0.9500 . ?
C25 C26 1.333(2) . ?
C26 H26 0.9500 . ?
C26 C27 1.465(2) . ?
C27 C28 1.393(2) . ?
C27 C32 1.396(2) . ?
C28 H28 0.9500 . ?
C28 C29 1.388(2) . ?
C29 H29 0.9500 . ?
C29 C30 1.384(3) . ?
C30 H30 0.9500 . ?
C30 C31 1.373(3) . ?
C31 H31 0.9500 . ?
C31 C32 1.391(2) . ?
C32 H32 0.9500 . ?

loop_
_geom_torsion_atom_site_label_1
_geom_torsion_atom_site_label_2
_geom_torsion_atom_site_label_3
_geom_torsion_atom_site_label_4
_geom_torsion
_geom_torsion_site_symmetry_1
_geom_torsion_site_symmetry_2
_geom_torsion_site_symmetry_3
_geom_torsion_site_symmetry_4
_geom_torsion_publ_flag
Mn1 P1 C1 C2 51.36(10) . . . . ?
Mn1 P1 C1 C24 -56.34(9) . . . . ?
Mn1 P1 C8 C9 -45.08(13) . . . . ?
Mn1 P1 C8 C10 72.44(13) . . . . ?
Mn1 P1 C8 C11 -163.15(10) . . . . ?
Mn1 P2 C7 C6 38.79(12) . . . . ?
Mn1 P2 C16 C17 -176.04(11) . . . . ?
Mn1 P2 C16 C18 60.76(13) . . . . ?
Mn1 P2 C16 C19 -56.64(13) . . . . ?
Mn1 P2 C20 C21 30.05(14) . . . . ?
Mn1 P2 C20 C22 -87.30(13) . . . . ?
Mn1 P2 C20 C23 148.35(12) . . . . ?
Mn1 N1 C2 C1 5.18(17) . . . . ?
Mn1 N1 C2 C3 -179.54(12) . . . . ?
Mn1 N1 C6 C5 178.22(12) . . . . ?
Mn1 N1 C6 C7 -6.01(19) . . . . ?
Mn1 N2 C24 C1 3.81(19) . . . . ?
Mn1 N2 C24 C25 -171.88(12) . . . . ?
P1 C1 C2 N1 -42.65(16) . . . . ?
P1 C1 C2 C3 142.22(14) . . . . ?
P1 C1 C24 N2 41.21(17) . . . . ?
P1 C1 C24 C25 -142.93(13) . . . . ?
N1 C2 C3 C4 0.7(2) . . . . ?
N1 C6 C7 P2 -25.46(18) . . . . ?
N2 C24 C25 C26 166.40(17) . . . . ?
C1 P1 C8 C9 53.68(13) . . . . ?
C1 P1 C8 C10 171.21(12) . . . . ?
C1 P1 C8 C11 -64.38(14) . . . . ?
C1 C2 C3 C4 175.44(15) . . . . ?
C1 C24 C25 C26 -9.3(3) . . . . ?
C2 N1 C6 C5 -4.6(2) . . . . ?
C2 N1 C6 C7 171.16(14) . . . . ?
C2 C1 C24 N2 -70.83(18) . . . . ?
C2 C1 C24 C25 105.03(16) . . . . ?
C2 C3 C4 C5 -3.1(3) . . . . ?
C3 C4 C5 C6 1.7(3) . . . . ?
C4 C5 C6 N1 2.2(3) . . . . ?
C4 C5 C6 C7 -173.30(16) . . . . ?
C5 C6 C7 P2 150.22(14) . . . . ?
C6 N1 C2 C1 -172.12(14) . . . . ?
C6 N1 C2 C3 3.2(2) . . . . ?
C7 P2 C16 C17 -69.22(14) . . . . ?
C7 P2 C16 C18 167.58(13) . . . . ?
C7 P2 C16 C19 50.18(14) . . . . ?
C7 P2 C20 C21 -76.72(13) . . . . ?
C7 P2 C20 C22 165.93(12) . . . . ?
C7 P2 C20 C23 41.58(16) . . . . ?
C8 P1 C1 C2 -72.56(12) . . . . ?
C8 P1 C1 C24 179.73(10) . . . . ?
C12 P1 C1 C2 173.21(11) . . . . ?
C12 P1 C1 C24 65.51(11) . . . . ?
C12 P1 C8 C9 165.63(11) . . . . ?
C12 P1 C8 C10 -76.84(13) . . . . ?
C12 P1 C8 C11 47.57(15) . . . . ?
C16 P2 C7 C6 -83.13(13) . . . . ?
C16 P2 C20 C21 172.73(11) . . . . ?
C16 P2 C20 C22 55.37(14) . . . . ?
C16 P2 C20 C23 -68.97(15) . . . . ?
C20 P2 C7 C6 163.37(11) . . . . ?
C20 P2 C16 C17 39.98(15) . . . . ?
C20 P2 C16 C18 -83.22(14) . . . . ?
C20 P2 C16 C19 159.37(12) . . . . ?
C24 C1 C2 N1 61.96(16) . . . . ?
C24 C1 C2 C3 -113.16(17) . . . . ?
C24 C25 C26 C27 -178.02(16) . . . . ?
C25 C26 C27 C28 -5.6(3) . . . . ?
C25 C26 C27 C32 174.66(17) . . . . ?
C26 C27 C28 C29 -179.99(16) . . . . ?
C26 C27 C32 C31 179.91(15) . . . . ?
C27 C28 C29 C30 0.3(3) . . . . ?
C28 C27 C32 C31 0.2(2) . . . . ?
C28 C29 C30 C31 -0.3(3) . . . . ?
C29 C30 C31 C32 0.2(3) . . . . ?
C30 C31 C32 C27 -0.1(3) . . . . ?
C32 C27 C28 C29 -0.3(2) . . . . ?

loop_
_exptl_oxdiff_crystal_face_indexfrac_h
_exptl_oxdiff_crystal_face_indexfrac_k
_exptl_oxdiff_crystal_face_indexfrac_l
_exptl_oxdiff_crystal_face_x
_exptl_oxdiff_crystal_face_y
_exptl_oxdiff_crystal_face_z
0.9997 0.0023 0.0019 -0.0081 -0.0632 -0.0238
-1.9993 -1.0048 -1.0041 0.0164 0.1073 0.1001
0.0009 0.9994 -2.0002 -0.0831 0.0002 0.0304
-0.0009 -0.9994 2.0002 0.0831 -0.0002 -0.0304
-1.0005 -2.0019 0.9980 0.0913 0.0439 0.0459
1.0005 2.0019 -0.9980 -0.0913 -0.0439 -0.0459
-0.0004 1.0005 2.0005 0.0275 0.0255 -0.0802
-0.0009 -1.9996 0.9999 0.0832 -0.0194 0.0221
0.0003 -0.0003 -1.0002 -0.0276 -0.0063 0.0277
-0.9996 -2.0027 -2.0026 0.0084 0.0249 0.1289
0.9996 2.0027 2.0026 -0.0084 -0.0249 -0.1289
1.0000 -0.9982 -1.9986 -0.0356 -0.0887 0.0565
-1.9990 0.9953 -0.0036 -0.0116 0.1393 0.0226
1.9990 -0.9953 0.0036 0.0116 -0.1393 -0.0226
1.9991 -1.9955 -0.9967 0.0117 -0.1585 0.0299
-1.9991 1.9955 0.9967 -0.0117 0.1585 -0.0299
-0.0003 -0.9999 -0.0001 0.0278 -0.0128 0.0249
0.0003 0.9999 0.0001 -0.0278 0.0128 -0.0249
0.9988 -0.9971 2.0021 0.0749 -0.0634 -0.0542
